data_7250547
loop_
_publ_author_name
'Brannan, Alexander C.'
'Phuoc, Nguyen Le'
'Linnolahti, Mikko'
'Romanov, Alexander S.'

_publ_section_title
;
 Deep-Blue Thermally Activated Delayed Fluorescence from a CF3-substituted
 Carbene-Metal-Amide Complex
;
_journal_name_full 'Physical Chemistry Chemical Physics'
_journal_paper_doi 10.1039/D5CP00824G
_journal_year 2025
_chemical_formula_moiety 'C38 H44 Au F3 N4'
_chemical_formula_sum 'C38 H44 Au F3 N4'
_chemical_formula_weight 810.74
_space_group_crystal_system monoclinic
_space_group_IT_number 14
_space_group_name_Hall '-P 2yn'
_space_group_name_H-M_alt 'P 1 21/n 1'
_atom_sites_solution_hydrogens geom
_atom_sites_solution_primary dual
_audit_creation_date 2025-02-28
_audit_creation_method
;
Olex2 1.5
(compiled 2024.02.16 svn.r378c4104 for OlexSys, GUI svn.r6928)
;
_audit_update_record
;
2025-03-01 deposited with the CCDC.	2025-06-11 downloaded from the CCDC.
;
_cell_angle_alpha 90
_cell_angle_beta 96.966(3)
_cell_angle_gamma 90
_cell_formula_units_Z 4
_cell_length_a 10.1448(3)
_cell_length_b 15.7992(4)
_cell_length_c 22.5860(6)
_cell_measurement_reflns_used 8250
_cell_measurement_temperature 99.97(18)
_cell_measurement_theta_max 74.9270
_cell_measurement_theta_min 3.4150
_cell_volume 3593.36(17)
_computing_cell_refinement 'CrysAlisPro 1.171.42.53a (Rigaku OD, 2022)'
_computing_data_collection 'CrysAlisPro 1.171.42.53a (Rigaku OD, 2022)'
_computing_data_reduction 'CrysAlisPro 1.171.42.53a (Rigaku OD, 2022)'
_computing_molecular_graphics 'Olex2 1.5 (Dolomanov et al., 2009)'
_computing_publication_material 'Olex2 1.5 (Dolomanov et al., 2009)'
_computing_structure_refinement 'SHELXL 2018/3 (Sheldrick, 2015)'
_computing_structure_solution 'SHELXT  (Sheldrick, 2015)'
_diffrn_ambient_environment N~2~
_diffrn_ambient_temperature 99.97(18)
_diffrn_detector 'Hybrid Pixel Array Detector'
_diffrn_detector_area_resol_mean 10.0000
_diffrn_measured_fraction_theta_full 0.997
_diffrn_measured_fraction_theta_max 0.965
_diffrn_measurement_details
;
List of Runs (angles in degrees, time in seconds):

  # Type    Start    End  Width  t~exp~   \w     \q     \k     \f   Frames
#--------------------------------------------------------------------------
  1  \w    -34.00 117.00   0.50    0.50    --   43.53  20.00  30.00  302
  2  \w    -42.00  54.00   0.50    0.50    --   46.07  30.00 120.00  192
  3  \w     70.00 130.00   0.50    0.50    --   46.07  30.00 120.00  120
  4  \w     75.00 101.00   0.50    1.46    --  108.20  50.00-150.00   52
  5  \w     19.00 198.00   0.50    1.46    --  108.20  20.00 -60.00  358
  6  \w     20.00  78.00   0.50    1.46    --  108.20  50.00  90.00  116
  7  \w    107.00 198.00   0.50    1.46    --  108.20  30.00  90.00  182
  8  \w    100.00 198.00   0.50    1.46    --  108.20  50.00  90.00  196
  9  \w    102.00 129.00   0.50    1.46    --  108.20  50.00-150.00   54
 10  \w     21.00  92.00   0.50    1.46    --  108.20  10.00  90.00  142
 11  \w    143.00 197.00   0.50    1.46    --  108.20  10.00  90.00  108
 12  \w     29.00  57.00   0.50    1.46    --  108.20  50.00-150.00   56
;
_diffrn_measurement_device 'four-circle diffractometer'
_diffrn_measurement_device_type 'XtaLAB AFC11 (RINC): quarter-chi single'
_diffrn_measurement_method '\w scans'
_diffrn_orient_matrix_type 'CrysAlisPro convention (1999,Acta A55,543-557)'
_diffrn_orient_matrix_UB_11 0.1330543000
_diffrn_orient_matrix_UB_12 -0.0473161000
_diffrn_orient_matrix_UB_13 0.0006621000
_diffrn_orient_matrix_UB_21 0.0011997000
_diffrn_orient_matrix_UB_22 -0.0177389000
_diffrn_orient_matrix_UB_23 0.0671813000
_diffrn_orient_matrix_UB_31 -0.0753640000
_diffrn_orient_matrix_UB_32 -0.0833586000
_diffrn_orient_matrix_UB_33 -0.0146616000
_diffrn_radiation_monochromator mirror
_diffrn_radiation_probe x-ray
_diffrn_radiation_type 'Cu K\a'
_diffrn_radiation_wavelength 1.54184
_diffrn_reflns_av_R_equivalents 0.0363
_diffrn_reflns_av_unetI/netI 0.0423
_diffrn_reflns_Laue_measured_fraction_full 0.997
_diffrn_reflns_Laue_measured_fraction_max 0.965
_diffrn_reflns_limit_h_max 12
_diffrn_reflns_limit_h_min -12
_diffrn_reflns_limit_k_max 17
_diffrn_reflns_limit_k_min -19
_diffrn_reflns_limit_l_max 28
_diffrn_reflns_limit_l_min -28
_diffrn_reflns_number 20361
_diffrn_reflns_point_group_measured_fraction_full 0.997
_diffrn_reflns_point_group_measured_fraction_max 0.965
_diffrn_reflns_theta_full 67.684
_diffrn_reflns_theta_max 76.087
_diffrn_reflns_theta_min 3.422
_diffrn_source 'Rotating-anode X-ray tube (dual wavelength)'
_diffrn_source_type 'Rigaku (Cu) X-ray DW Source'
_exptl_absorpt_coefficient_mu 8.074
_exptl_absorpt_correction_T_max 1.00000
_exptl_absorpt_correction_T_min 0.76282
_exptl_absorpt_correction_type multi-scan
_exptl_absorpt_process_details
;
CrysAlisPro 1.171.42.53a (Rigaku Oxford Diffraction, 2022)
Empirical absorption correction using spherical harmonics,
implemented in SCALE3 ABSPACK scaling algorithm.
;
_exptl_crystal_colour colourless
_exptl_crystal_colour_primary colourless
_exptl_crystal_density_diffrn 1.499
_exptl_crystal_description block
_exptl_crystal_F_000 1624
_exptl_crystal_preparation Luminescent
_exptl_crystal_size_max 0.36
_exptl_crystal_size_mid 0.33
_exptl_crystal_size_min 0.28
_refine_diff_density_max 4.632
_refine_diff_density_min -3.847
_refine_diff_density_rms 0.161
_refine_ls_extinction_coef 0.00005(2)
_refine_ls_extinction_expression Fc^*^=kFc[1+0.001xFc^2^\l^3^/sin(2\q)]^-1/4^
_refine_ls_extinction_method 'SHELXL-2018/3 (Sheldrick 2018)'
_refine_ls_goodness_of_fit_ref 1.140
_refine_ls_hydrogen_treatment constr
_refine_ls_matrix_type full
_refine_ls_number_parameters 424
_refine_ls_number_reflns 7256
_refine_ls_number_restraints 0
_refine_ls_restrained_S_all 1.140
_refine_ls_R_factor_all 0.0782
_refine_ls_R_factor_gt 0.0731
_refine_ls_shift/su_max 0.002
_refine_ls_shift/su_mean 0.000
_refine_ls_structure_factor_coef Fsqd
_refine_ls_weighting_details 'w=1/[\s^2^(Fo^2^)+52.7763P] where P=(Fo^2^+2Fc^2^)/3'
_refine_ls_weighting_scheme calc
_refine_ls_wR_factor_gt 0.1528
_refine_ls_wR_factor_ref 0.1553
_reflns_Friedel_coverage 0.000
_reflns_number_gt 6640
_reflns_number_total 7256
_reflns_threshold_expression 'I > 2\s(I)'
_cod_data_source_file d5cp00824g2.cif
_cod_data_source_block lar14
_cod_original_cell_volume 3593.36(16)
_cod_database_code 7250547
_shelx_shelxl_version_number 2018/3
_chemical_oxdiff_formula C20H20N3Au1
_shelx_space_group_comment
;
The symmetry employed for this shelxl refinement is uniquely defined
by the following loop, which should always be used as a source of
symmetry information in preference to the above space-group names.
They are only intended as comments.
;
_shelx_estimated_absorpt_t_max 0.211
_shelx_estimated_absorpt_t_min 0.159
_olex2_refinement_description
;
1. Fixed Uiso
 At 1.2 times of:
  All C(H) groups, All C(H,H) groups
 At 1.5 times of:
  All C(H,H,H) groups
2.a Ternary CH refined with riding coordinates:
 C22(H22), C3(H3), C19(H19), C10(H10)
2.b Secondary CH2 refined with riding coordinates:
 C4(H4A,H4B), C6(H6A,H6B), C7(H7A,H7B)
2.c Aromatic/amide H refined with riding coordinates:
 C26(H26), C16(H16), C15(H15), C33(H33), C29(H29), C27(H27), C36(H36),
 C28(H28), C17(H17), C35(H35)
2.d Idealised Me refined as rotating group:
 C8(H8A,H8B,H8C), C9(H9A,H9B,H9C), C21(H21A,H21B,H21C), C24(H24A,H24B,H24C),
 C23(H23A,H23B,H23C), C12(H12A,H12B,H12C), C20(H20A,H20B,H20C), C11(H11A,H11B,
 H11C)
;
_smtbx_masks_void_probe_radius 1.2
_smtbx_masks_void_truncation_radius 1.2
_olex2_submission_special_instructions 'No special instructions were received'
_oxdiff_exptl_absorpt_empirical_details
;
Empirical correction (ABSPACK) includes:
- Absorption correction using spherical harmonics
- Frame scaling
;
_oxdiff_exptl_absorpt_empirical_full_max 1.429
_oxdiff_exptl_absorpt_empirical_full_min 0.807

loop_
_space_group_symop_operation_xyz
'x, y, z'
'-x+1/2, y+1/2, -z+1/2'
'-x, -y, -z'
'x-1/2, -y-1/2, z-1/2'

loop_
_atom_site_label
_atom_site_type_symbol
_atom_site_fract_x
_atom_site_fract_y
_atom_site_fract_z
_atom_site_U_iso_or_equiv
_atom_site_adp_type
_atom_site_occupancy
_atom_site_site_symmetry_order
_atom_site_calc_flag
_atom_site_refinement_flags_posn
_atom_site_refinement_flags_adp
_atom_site_refinement_flags_occupancy
_atom_site_disorder_assembly
_atom_site_disorder_group
Au1 Au 0.32322(4) 0.46169(2) 0.66600(2) 0.04328(16) Uani 1 1 d . . . . .
N2 N 0.2869(7) 0.3558(5) 0.6159(4) 0.0439(19) Uani 1 1 d . . . . .
N3 N 0.1834(7) 0.2543(4) 0.5584(3) 0.0345(15) Uani 1 1 d . . . . .
F2 F -0.2901(9) 0.0982(5) 0.4129(4) 0.105(3) Uani 1 1 d . . . . .
F3 F -0.0979(9) 0.0397(6) 0.4217(4) 0.108(3) Uani 1 1 d . . . . .
F1 F -0.2241(9) 0.0250(4) 0.4879(4) 0.088(2) Uani 1 1 d . . . . .
N1 N 0.4804(7) 0.5962(4) 0.7251(3) 0.0353(16) Uani 1 1 d . . . . .
C25 C 0.3793(9) 0.2953(5) 0.6035(4) 0.0336(18) Uani 1 1 d . . . . .
C26 C 0.5161(9) 0.2903(6) 0.6204(4) 0.043(2) Uani 1 1 d . . . . .
H26 H 0.561901 0.333470 0.643914 0.052 Uiso 1 1 calc R U . . .
C31 C 0.1682(9) 0.3283(5) 0.5888(4) 0.041(2) Uani 1 1 d . . . . .
C8 C 0.6437(10) 0.7045(6) 0.7688(5) 0.055(3) Uani 1 1 d . . . . .
H8A H 0.698879 0.659426 0.788610 0.082 Uiso 1 1 calc R U . . .
H8B H 0.652965 0.755852 0.793302 0.082 Uiso 1 1 calc R U . . .
H8C H 0.672316 0.716248 0.729715 0.082 Uiso 1 1 calc R U . . .
C9 C 0.2052(13) 0.7100(9) 0.6556(6) 0.073(3) Uani 1 1 d . . . . .
H9A H 0.192547 0.768958 0.642710 0.109 Uiso 1 1 calc R U . . .
H9B H 0.119122 0.681089 0.651778 0.109 Uiso 1 1 calc R U . . .
H9C H 0.264089 0.681437 0.630642 0.109 Uiso 1 1 calc R U . . .
C5 C 0.5005(9) 0.6769(5) 0.7608(4) 0.042(2) Uani 1 1 d . . . . .
C16 C 0.7991(9) 0.4616(6) 0.6660(5) 0.047(2) Uani 1 1 d . . . . .
H16 H 0.871949 0.431854 0.653144 0.057 Uiso 1 1 calc R U . . .
C32 C 0.0578(9) 0.2295(5) 0.5324(4) 0.0358(18) Uani 1 1 d . . . . .
C21 C 0.7222(12) 0.4729(8) 0.8524(5) 0.061(3) Uani 1 1 d . . . . .
H21A H 0.791785 0.430830 0.848686 0.092 Uiso 1 1 calc R U . . .
H21B H 0.686290 0.464643 0.890359 0.092 Uiso 1 1 calc R U . . .
H21C H 0.759873 0.529871 0.851213 0.092 Uiso 1 1 calc R U . . .
C22 C 0.5639(10) 0.6367(7) 0.6061(4) 0.050(2) Uani 1 1 d . . . . .
H22 H 0.493177 0.664699 0.626398 0.060 Uiso 1 1 calc R U . . .
C18 C 0.6528(9) 0.4869(5) 0.7414(4) 0.041(2) Uani 1 1 d . . . . .
C30 C 0.3161(9) 0.2298(5) 0.5671(4) 0.0355(18) Uani 1 1 d . . . . .
C13 C 0.5915(8) 0.5507(5) 0.7043(4) 0.0351(18) Uani 1 1 d . . . . .
C15 C 0.7351(9) 0.5223(6) 0.6300(5) 0.047(2) Uani 1 1 d . . . . .
H15 H 0.761557 0.532652 0.591673 0.056 Uiso 1 1 calc R U . . .
C14 C 0.6309(9) 0.5695(6) 0.6490(4) 0.040(2) Uani 1 1 d . . . . .
C4 C 0.4088(10) 0.7427(6) 0.7274(5) 0.049(2) Uani 1 1 d . . . . .
H4A H 0.438977 0.755079 0.688203 0.058 Uiso 1 1 calc R U . . .
H4B H 0.411647 0.795948 0.750602 0.058 Uiso 1 1 calc R U . . .
C33 C 0.0106(10) 0.1612(6) 0.4994(4) 0.041(2) Uani 1 1 d . . . . .
H33 H 0.067951 0.117556 0.488967 0.049 Uiso 1 1 calc R U . . .
C3 C 0.2650(11) 0.7077(7) 0.7183(5) 0.061(3) Uani 1 1 d . . . . .
H3 H 0.210234 0.745333 0.741180 0.073 Uiso 1 1 calc R U . . .
C29 C 0.3842(10) 0.1605(5) 0.5496(4) 0.039(2) Uani 1 1 d . . . . .
H29 H 0.339408 0.116823 0.526210 0.047 Uiso 1 1 calc R U . . .
C6 C 0.4489(12) 0.6614(6) 0.8209(5) 0.058(3) Uani 1 1 d . . . . .
H6A H 0.511147 0.623683 0.845606 0.070 Uiso 1 1 calc R U . . .
H6B H 0.444934 0.715869 0.842278 0.070 Uiso 1 1 calc R U . . .
C37 C -0.0246(9) 0.2953(6) 0.5493(5) 0.045(2) Uani 1 1 d . . . . .
C19 C 0.6110(10) 0.4623(6) 0.8009(4) 0.048(2) Uani 1 1 d . . . . .
H19 H 0.536194 0.500269 0.808705 0.057 Uiso 1 1 calc R U . . .
C27 C 0.5826(10) 0.2206(6) 0.6020(5) 0.049(2) Uani 1 1 d . . . . .
H27 H 0.675524 0.216315 0.613630 0.058 Uiso 1 1 calc R U . . .
N4 N 0.0443(8) 0.3562(5) 0.5855(4) 0.055(2) Uani 1 1 d . . . . .
C24 C 0.6624(13) 0.7052(8) 0.5924(5) 0.067(3) Uani 1 1 d . . . . .
H24A H 0.706005 0.728916 0.629784 0.101 Uiso 1 1 calc R U . . .
H24B H 0.614895 0.750128 0.568695 0.101 Uiso 1 1 calc R U . . .
H24C H 0.729381 0.680261 0.569792 0.101 Uiso 1 1 calc R U . . .
C34 C -0.1242(10) 0.1587(6) 0.4819(4) 0.046(2) Uani 1 1 d . . . . .
C36 C -0.1605(10) 0.2915(7) 0.5305(5) 0.059(3) Uani 1 1 d . . . . .
H36 H -0.218876 0.334698 0.540673 0.070 Uiso 1 1 calc R U . . .
C7 C 0.3132(13) 0.6218(8) 0.8127(5) 0.065(3) Uani 1 1 d . . . . .
H7A H 0.251518 0.656111 0.833586 0.078 Uiso 1 1 calc R U . . .
H7B H 0.317647 0.564328 0.830233 0.078 Uiso 1 1 calc R U . . .
C28 C 0.5192(10) 0.1563(6) 0.5669(4) 0.048(2) Uani 1 1 d . . . . .
H28 H 0.569043 0.109705 0.555057 0.057 Uiso 1 1 calc R U . . .
C23 C 0.4976(12) 0.5969(8) 0.5490(5) 0.067(3) Uani 1 1 d . . . . .
H23A H 0.564405 0.567562 0.528664 0.100 Uiso 1 1 calc R U . . .
H23B H 0.455110 0.641097 0.522852 0.100 Uiso 1 1 calc R U . . .
H23C H 0.430315 0.556216 0.558553 0.100 Uiso 1 1 calc R U . . .
C17 C 0.7590(9) 0.4433(6) 0.7205(5) 0.045(2) Uani 1 1 d . . . . .
H17 H 0.803850 0.400439 0.744625 0.054 Uiso 1 1 calc R U . . .
C10 C 0.1230(11) 0.5738(7) 0.7393(5) 0.057(3) Uani 1 1 d . . . . .
H10 H 0.103511 0.557452 0.696404 0.068 Uiso 1 1 calc R U . . .
C12 C 0.1195(13) 0.4902(7) 0.7762(6) 0.067(3) Uani 1 1 d . . . . .
H12A H 0.192855 0.453413 0.767917 0.100 Uiso 1 1 calc R U . . .
H12B H 0.034884 0.461124 0.764860 0.100 Uiso 1 1 calc R U . . .
H12C H 0.128576 0.503747 0.818816 0.100 Uiso 1 1 calc R U . . .
C38 C -0.1824(12) 0.0817(7) 0.4497(5) 0.058(3) Uani 1 1 d . . . . .
C2 C 0.2617(10) 0.6166(7) 0.7465(6) 0.055(3) Uani 1 1 d . . . . .
C35 C -0.2077(11) 0.2221(7) 0.4964(5) 0.057(3) Uani 1 1 d . . . . .
H35 H -0.299873 0.218295 0.482837 0.068 Uiso 1 1 calc R U . . .
C20 C 0.5595(12) 0.3709(6) 0.7991(5) 0.059(3) Uani 1 1 d . . . . .
H20A H 0.633664 0.331744 0.796860 0.088 Uiso 1 1 calc R U . . .
H20B H 0.493565 0.363222 0.764049 0.088 Uiso 1 1 calc R U . . .
H20C H 0.518269 0.359243 0.835333 0.088 Uiso 1 1 calc R U . . .
C1 C 0.3602(10) 0.5676(6) 0.7149(5) 0.050(3) Uani 1 1 d . . . . .
C11 C 0.0094(11) 0.6328(7) 0.7528(7) 0.074(4) Uani 1 1 d . . . . .
H11A H -0.071956 0.599644 0.753796 0.111 Uiso 1 1 calc R U . . .
H11B H -0.005341 0.676117 0.721694 0.111 Uiso 1 1 calc R U . . .
H11C H 0.033301 0.660111 0.791609 0.111 Uiso 1 1 calc R U . . .

loop_
_atom_site_aniso_label
_atom_site_aniso_U_11
_atom_site_aniso_U_22
_atom_site_aniso_U_33
_atom_site_aniso_U_23
_atom_site_aniso_U_13
_atom_site_aniso_U_12
Au1 0.0330(2) 0.0298(2) 0.0642(3) -0.01994(17) -0.00598(16) -0.00136(15)
N2 0.036(4) 0.033(4) 0.060(5) -0.013(4) -0.007(4) 0.001(3)
N3 0.038(4) 0.023(3) 0.040(4) -0.005(3) -0.005(3) -0.002(3)
F2 0.125(7) 0.066(5) 0.104(6) -0.015(4) -0.068(5) -0.028(5)
F3 0.095(6) 0.112(7) 0.120(7) -0.083(6) 0.028(5) -0.045(5)
F1 0.117(6) 0.050(4) 0.095(5) -0.005(4) 0.002(5) -0.036(4)
N1 0.038(4) 0.020(3) 0.046(4) -0.004(3) -0.003(3) -0.001(3)
C25 0.040(5) 0.020(4) 0.039(4) -0.007(3) 0.000(4) 0.001(3)
C26 0.045(5) 0.037(5) 0.044(5) 0.000(4) -0.009(4) -0.003(4)
C31 0.038(5) 0.025(4) 0.057(6) -0.017(4) -0.007(4) -0.005(4)
C8 0.046(6) 0.034(5) 0.078(7) -0.013(5) -0.016(5) -0.002(4)
C9 0.075(8) 0.072(8) 0.071(8) 0.011(7) 0.002(7) 0.010(7)
C5 0.046(5) 0.026(4) 0.050(5) -0.006(4) -0.004(4) -0.005(4)
C16 0.034(5) 0.042(5) 0.065(6) -0.009(5) 0.001(4) 0.004(4)
C32 0.041(5) 0.030(4) 0.034(4) 0.000(3) -0.006(4) -0.008(4)
C21 0.074(8) 0.059(7) 0.047(6) 0.009(5) -0.013(5) 0.003(6)
C22 0.050(6) 0.055(6) 0.043(5) -0.006(5) -0.005(4) 0.010(5)
C18 0.042(5) 0.027(4) 0.050(5) -0.005(4) -0.012(4) -0.003(4)
C30 0.041(5) 0.031(4) 0.032(4) 0.003(3) -0.003(4) -0.001(4)
C13 0.035(4) 0.026(4) 0.041(4) -0.008(3) -0.009(3) -0.004(3)
C15 0.042(5) 0.040(5) 0.056(6) -0.002(4) 0.001(4) -0.002(4)
C14 0.034(4) 0.037(5) 0.047(5) -0.006(4) -0.004(4) -0.002(4)
C4 0.053(6) 0.029(5) 0.061(6) -0.008(4) -0.005(5) 0.008(4)
C33 0.050(5) 0.034(4) 0.035(4) -0.007(4) -0.009(4) -0.006(4)
C3 0.050(6) 0.053(6) 0.075(7) -0.026(6) -0.013(5) 0.017(5)
C29 0.058(6) 0.024(4) 0.034(4) -0.002(3) -0.004(4) 0.000(4)
C6 0.086(8) 0.033(5) 0.057(6) -0.013(5) 0.010(6) -0.004(5)
C37 0.042(5) 0.032(4) 0.057(6) -0.014(4) -0.011(4) -0.005(4)
C19 0.051(5) 0.038(5) 0.051(5) 0.006(4) -0.006(4) 0.005(4)
C27 0.047(5) 0.040(5) 0.055(6) 0.004(4) -0.009(5) 0.011(4)
N4 0.044(5) 0.038(4) 0.078(6) -0.024(4) -0.015(4) 0.005(4)
C24 0.082(9) 0.056(7) 0.061(7) 0.022(6) -0.003(6) 0.001(6)
C34 0.050(6) 0.043(5) 0.042(5) -0.009(4) -0.005(4) -0.008(4)
C36 0.044(6) 0.050(6) 0.076(8) -0.017(5) -0.015(5) 0.003(5)
C7 0.082(8) 0.054(7) 0.061(7) -0.009(5) 0.019(6) -0.006(6)
C28 0.054(6) 0.042(5) 0.045(5) -0.004(4) -0.005(4) 0.013(4)
C23 0.067(7) 0.080(9) 0.049(6) -0.010(6) -0.013(5) 0.019(6)
C17 0.040(5) 0.032(5) 0.060(6) -0.007(4) -0.009(4) 0.003(4)
C10 0.058(6) 0.046(6) 0.063(7) -0.004(5) -0.003(5) 0.004(5)
C12 0.068(8) 0.053(7) 0.078(8) 0.016(6) 0.002(6) 0.000(6)
C38 0.062(7) 0.056(6) 0.054(6) -0.013(5) -0.005(5) -0.016(5)
C2 0.039(5) 0.040(5) 0.084(8) -0.015(5) -0.002(5) 0.000(4)
C35 0.044(6) 0.065(7) 0.055(6) -0.007(5) -0.015(5) -0.016(5)
C20 0.062(7) 0.041(6) 0.072(7) 0.013(5) 0.006(6) 0.003(5)
C1 0.043(5) 0.042(5) 0.067(6) -0.033(5) 0.012(5) -0.009(4)
C11 0.048(6) 0.049(7) 0.128(12) -0.031(7) 0.020(7) -0.002(5)

loop_
_atom_type_symbol
_atom_type_description
_atom_type_scat_dispersion_real
_atom_type_scat_dispersion_imag
_atom_type_scat_source
C C 0.0181 0.0091 'International Tables Vol C Tables 4.2.6.8 and 6.1.1.4'
H H 0.0000 0.0000 'International Tables Vol C Tables 4.2.6.8 and 6.1.1.4'
Au Au -4.4197 7.2980 'International Tables Vol C Tables 4.2.6.8 and 6.1.1.4'
F F 0.0727 0.0534 'International Tables Vol C Tables 4.2.6.8 and 6.1.1.4'
N N 0.0311 0.0180 'International Tables Vol C Tables 4.2.6.8 and 6.1.1.4'

loop_
_geom_angle_atom_site_label_1
_geom_angle_atom_site_label_2
_geom_angle_atom_site_label_3
_geom_angle
_geom_angle_site_symmetry_1
_geom_angle_site_symmetry_3
_geom_angle_publ_flag
C1 Au1 N2 179.3(4) . . ?
C25 N2 Au1 126.8(6) . . ?
C31 N2 Au1 127.4(6) . . ?
C31 N2 C25 105.8(7) . . ?
C31 N3 C32 107.3(7) . . ?
C31 N3 C30 109.4(7) . . ?
C30 N3 C32 143.2(7) . . ?
C13 N1 C5 121.9(7) . . ?
C1 N1 C5 117.0(7) . . ?
C1 N1 C13 121.1(7) . . ?
N2 C25 C26 130.9(8) . . ?
N2 C25 C30 110.4(7) . . ?
C26 C25 C30 118.7(8) . . ?
C25 C26 H26 121.1 . . ?
C27 C26 C25 117.9(8) . . ?
C27 C26 H26 121.1 . . ?
N2 C31 N3 110.5(8) . . ?
N4 C31 N2 134.7(8) . . ?
N4 C31 N3 114.7(7) . . ?
H8A C8 H8B 109.5 . . ?
H8A C8 H8C 109.5 . . ?
H8B C8 H8C 109.5 . . ?
C5 C8 H8A 109.5 . . ?
C5 C8 H8B 109.5 . . ?
C5 C8 H8C 109.5 . . ?
H9A C9 H9B 109.5 . . ?
H9A C9 H9C 109.5 . . ?
H9B C9 H9C 109.5 . . ?
C3 C9 H9A 109.5 . . ?
C3 C9 H9B 109.5 . . ?
C3 C9 H9C 109.5 . . ?
N1 C5 C4 106.0(7) . . ?
N1 C5 C6 107.5(7) . . ?
C8 C5 N1 112.0(8) . . ?
C8 C5 C4 112.4(8) . . ?
C8 C5 C6 111.6(9) . . ?
C4 C5 C6 107.0(9) . . ?
C15 C16 H16 119.7 . . ?
C15 C16 C17 120.6(9) . . ?
C17 C16 H16 119.7 . . ?
N3 C32 C37 102.7(7) . . ?
C33 C32 N3 134.0(9) . . ?
C33 C32 C37 123.3(8) . . ?
H21A C21 H21B 109.5 . . ?
H21A C21 H21C 109.5 . . ?
H21B C21 H21C 109.5 . . ?
C19 C21 H21A 109.5 . . ?
C19 C21 H21B 109.5 . . ?
C19 C21 H21C 109.5 . . ?
C14 C22 H22 107.7 . . ?
C24 C22 H22 107.7 . . ?
C24 C22 C14 111.5(8) . . ?
C23 C22 H22 107.7 . . ?
C23 C22 C14 111.4(9) . . ?
C23 C22 C24 110.7(10) . . ?
C13 C18 C19 124.3(9) . . ?
C13 C18 C17 116.9(9) . . ?
C17 C18 C19 118.8(8) . . ?
N3 C30 C25 103.8(7) . . ?
C29 C30 N3 133.7(8) . . ?
C29 C30 C25 122.5(8) . . ?
C18 C13 N1 117.6(8) . . ?
C14 C13 N1 120.0(8) . . ?
C14 C13 C18 122.3(9) . . ?
C16 C15 H15 119.6 . . ?
C16 C15 C14 120.7(10) . . ?
C14 C15 H15 119.6 . . ?
C13 C14 C22 124.1(8) . . ?
C13 C14 C15 118.1(9) . . ?
C15 C14 C22 117.8(9) . . ?
C5 C4 H4A 109.8 . . ?
C5 C4 H4B 109.8 . . ?
C5 C4 C3 109.2(8) . . ?
H4A C4 H4B 108.3 . . ?
C3 C4 H4A 109.8 . . ?
C3 C4 H4B 109.8 . . ?
C32 C33 H33 121.7 . . ?
C32 C33 C34 116.7(9) . . ?
C34 C33 H33 121.7 . . ?
C9 C3 C4 113.0(11) . . ?
C9 C3 H3 107.0 . . ?
C9 C3 C2 112.6(10) . . ?
C4 C3 H3 107.0 . . ?
C4 C3 C2 109.8(8) . . ?
C2 C3 H3 107.0 . . ?
C30 C29 H29 120.9 . . ?
C30 C29 C28 118.1(8) . . ?
C28 C29 H29 120.9 . . ?
C5 C6 H6A 109.4 . . ?
C5 C6 H6B 109.4 . . ?
H6A C6 H6B 108.0 . . ?
C7 C6 C5 111.3(9) . . ?
C7 C6 H6A 109.4 . . ?
C7 C6 H6B 109.4 . . ?
N4 C37 C32 113.2(8) . . ?
N4 C37 C36 128.0(9) . . ?
C36 C37 C32 118.7(8) . . ?
C21 C19 H19 107.8 . . ?
C21 C19 C20 109.9(9) . . ?
C18 C19 C21 112.9(9) . . ?
C18 C19 H19 107.8 . . ?
C18 C19 C20 110.6(9) . . ?
C20 C19 H19 107.8 . . ?
C26 C27 H27 118.6 . . ?
C26 C27 C28 122.9(9) . . ?
C28 C27 H27 118.6 . . ?
C31 N4 C37 102.0(7) . . ?
C22 C24 H24A 109.5 . . ?
C22 C24 H24B 109.5 . . ?
C22 C24 H24C 109.5 . . ?
H24A C24 H24B 109.5 . . ?
H24A C24 H24C 109.5 . . ?
H24B C24 H24C 109.5 . . ?
C33 C34 C38 118.7(9) . . ?
C35 C34 C33 122.0(9) . . ?
C35 C34 C38 119.2(9) . . ?
C37 C36 H36 121.2 . . ?
C35 C36 C37 117.7(10) . . ?
C35 C36 H36 121.2 . . ?
C6 C7 H7A 109.6 . . ?
C6 C7 H7B 109.6 . . ?
C6 C7 C2 110.1(10) . . ?
H7A C7 H7B 108.2 . . ?
C2 C7 H7A 109.6 . . ?
C2 C7 H7B 109.6 . . ?
C29 C28 C27 120.0(9) . . ?
C29 C28 H28 120.0 . . ?
C27 C28 H28 120.0 . . ?
C22 C23 H23A 109.5 . . ?
C22 C23 H23B 109.5 . . ?
C22 C23 H23C 109.5 . . ?
H23A C23 H23B 109.5 . . ?
H23A C23 H23C 109.5 . . ?
H23B C23 H23C 109.5 . . ?
C16 C17 C18 121.3(9) . . ?
C16 C17 H17 119.3 . . ?
C18 C17 H17 119.3 . . ?
C12 C10 H10 106.5 . . ?
C2 C10 H10 106.5 . . ?
C2 C10 C12 113.0(9) . . ?
C11 C10 H10 106.5 . . ?
C11 C10 C12 109.9(10) . . ?
C11 C10 C2 114.0(9) . . ?
C10 C12 H12A 109.5 . . ?
C10 C12 H12B 109.5 . . ?
C10 C12 H12C 109.5 . . ?
H12A C12 H12B 109.5 . . ?
H12A C12 H12C 109.5 . . ?
H12B C12 H12C 109.5 . . ?
F2 C38 F1 103.6(10) . . ?
F2 C38 C34 113.2(10) . . ?
F3 C38 F2 109.7(10) . . ?
F3 C38 F1 104.4(10) . . ?
F3 C38 C34 113.8(10) . . ?
F1 C38 C34 111.3(9) . . ?
C7 C2 C3 109.0(9) . . ?
C7 C2 C10 108.9(10) . . ?
C10 C2 C3 114.8(9) . . ?
C1 C2 C3 103.3(10) . . ?
C1 C2 C7 108.9(9) . . ?
C1 C2 C10 111.8(8) . . ?
C34 C35 C36 121.6(9) . . ?
C34 C35 H35 119.2 . . ?
C36 C35 H35 119.2 . . ?
C19 C20 H20A 109.5 . . ?
C19 C20 H20B 109.5 . . ?
C19 C20 H20C 109.5 . . ?
H20A C20 H20B 109.5 . . ?
H20A C20 H20C 109.5 . . ?
H20B C20 H20C 109.5 . . ?
N1 C1 Au1 119.8(7) . . ?
N1 C1 C2 113.5(8) . . ?
C2 C1 Au1 126.5(7) . . ?
C10 C11 H11A 109.5 . . ?
C10 C11 H11B 109.5 . . ?
C10 C11 H11C 109.5 . . ?
H11A C11 H11B 109.5 . . ?
H11A C11 H11C 109.5 . . ?
H11B C11 H11C 109.5 . . ?

loop_
_geom_bond_atom_site_label_1
_geom_bond_atom_site_label_2
_geom_bond_distance
_geom_bond_site_symmetry_2
_geom_bond_publ_flag
Au1 N2 2.028(7) . ?
Au1 C1 2.015(8) . ?
N2 C25 1.391(11) . ?
N2 C31 1.355(11) . ?
N3 C31 1.374(10) . ?
N3 C32 1.393(10) . ?
N3 C30 1.391(11) . ?
F2 C38 1.317(13) . ?
F3 C38 1.307(14) . ?
F1 C38 1.347(14) . ?
N1 C5 1.507(10) . ?
N1 C13 1.462(11) . ?
N1 C1 1.296(12) . ?
C25 C26 1.396(12) . ?
C25 C30 1.425(11) . ?
C26 H26 0.9500 . ?
C26 C27 1.382(13) . ?
C31 N4 1.326(12) . ?
C8 H8A 0.9800 . ?
C8 H8B 0.9800 . ?
C8 H8C 0.9800 . ?
C8 C5 1.507(13) . ?
C9 H9A 0.9800 . ?
C9 H9B 0.9800 . ?
C9 H9C 0.9800 . ?
C9 C3 1.471(16) . ?
C5 C4 1.532(13) . ?
C5 C6 1.533(15) . ?
C16 H16 0.9500 . ?
C16 C15 1.370(14) . ?
C16 C17 1.374(14) . ?
C32 C33 1.365(11) . ?
C32 C37 1.415(13) . ?
C21 H21A 0.9800 . ?
C21 H21B 0.9800 . ?
C21 H21C 0.9800 . ?
C21 C19 1.529(14) . ?
C22 H22 1.0000 . ?
C22 C14 1.539(13) . ?
C22 C24 1.529(16) . ?
C22 C23 1.518(14) . ?
C18 C13 1.406(12) . ?
C18 C19 1.507(14) . ?
C18 C17 1.407(13) . ?
C30 C29 1.378(12) . ?
C13 C14 1.390(13) . ?
C15 H15 0.9500 . ?
C15 C14 1.402(13) . ?
C4 H4A 0.9900 . ?
C4 H4B 0.9900 . ?
C4 C3 1.550(15) . ?
C33 H33 0.9500 . ?
C33 C34 1.378(13) . ?
C3 H3 1.0000 . ?
C3 C2 1.577(16) . ?
C29 H29 0.9500 . ?
C29 C28 1.380(13) . ?
C6 H6A 0.9900 . ?
C6 H6B 0.9900 . ?
C6 C7 1.502(16) . ?
C37 N4 1.394(11) . ?
C37 C36 1.394(13) . ?
C19 H19 1.0000 . ?
C19 C20 1.535(14) . ?
C27 H27 0.9500 . ?
C27 C28 1.396(14) . ?
C24 H24A 0.9800 . ?
C24 H24B 0.9800 . ?
C24 H24C 0.9800 . ?
C34 C38 1.502(13) . ?
C34 C35 1.376(15) . ?
C36 H36 0.9500 . ?
C36 C35 1.391(14) . ?
C7 H7A 0.9900 . ?
C7 H7B 0.9900 . ?
C7 C2 1.525(16) . ?
C28 H28 0.9500 . ?
C23 H23A 0.9800 . ?
C23 H23B 0.9800 . ?
C23 H23C 0.9800 . ?
C17 H17 0.9500 . ?
C10 H10 1.0000 . ?
C10 C12 1.563(15) . ?
C10 C2 1.552(15) . ?
C10 C11 1.541(15) . ?
C12 H12A 0.9800 . ?
C12 H12B 0.9800 . ?
C12 H12C 0.9800 . ?
C2 C1 1.509(14) . ?
C35 H35 0.9500 . ?
C20 H20A 0.9800 . ?
C20 H20B 0.9800 . ?
C20 H20C 0.9800 . ?
C11 H11A 0.9800 . ?
C11 H11B 0.9800 . ?
C11 H11C 0.9800 . ?

loop_
_geom_torsion_atom_site_label_1
_geom_torsion_atom_site_label_2
_geom_torsion_atom_site_label_3
_geom_torsion_atom_site_label_4
_geom_torsion
_geom_torsion_site_symmetry_1
_geom_torsion_site_symmetry_2
_geom_torsion_site_symmetry_3
_geom_torsion_site_symmetry_4
_geom_torsion_publ_flag
Au1 N2 C25 C26 -0.4(15) . . . . ?
Au1 N2 C25 C30 179.7(6) . . . . ?
Au1 N2 C31 N3 179.4(6) . . . . ?
Au1 N2 C31 N4 -1.0(18) . . . . ?
N2 C25 C26 C27 178.6(10) . . . . ?
N2 C25 C30 N3 0.4(10) . . . . ?
N2 C25 C30 C29 -178.0(8) . . . . ?
N2 C31 N4 C37 179.5(12) . . . . ?
N3 C31 N4 C37 -0.9(12) . . . . ?
N3 C32 C33 C34 179.0(9) . . . . ?
N3 C32 C37 N4 -2.0(11) . . . . ?
N3 C32 C37 C36 180.0(10) . . . . ?
N3 C30 C29 C28 -179.6(9) . . . . ?
N1 C5 C4 C3 54.5(10) . . . . ?
N1 C5 C6 C7 -48.5(11) . . . . ?
N1 C13 C14 C22 -0.3(12) . . . . ?
N1 C13 C14 C15 -178.0(7) . . . . ?
C25 N2 C31 N3 -1.7(11) . . . . ?
C25 N2 C31 N4 177.9(12) . . . . ?
C25 C26 C27 C28 0.7(15) . . . . ?
C25 C30 C29 C28 -1.7(13) . . . . ?
C26 C25 C30 N3 -179.6(8) . . . . ?
C26 C25 C30 C29 2.0(13) . . . . ?
C26 C27 C28 C29 -0.4(16) . . . . ?
C31 N2 C25 C26 -179.2(10) . . . . ?
C31 N2 C25 C30 0.8(11) . . . . ?
C31 N3 C32 C33 -177.2(10) . . . . ?
C31 N3 C32 C37 1.3(10) . . . . ?
C31 N3 C30 C25 -1.4(10) . . . . ?
C31 N3 C30 C29 176.8(10) . . . . ?
C8 C5 C4 C3 177.3(9) . . . . ?
C8 C5 C6 C7 -171.7(9) . . . . ?
C9 C3 C2 C7 -174.6(10) . . . . ?
C9 C3 C2 C10 -52.2(14) . . . . ?
C9 C3 C2 C1 69.8(12) . . . . ?
C5 N1 C13 C18 91.6(9) . . . . ?
C5 N1 C13 C14 -90.0(10) . . . . ?
C5 N1 C1 Au1 178.6(6) . . . . ?
C5 N1 C1 C2 -5.9(14) . . . . ?
C5 C4 C3 C9 -126.5(10) . . . . ?
C5 C4 C3 C2 0.1(12) . . . . ?
C5 C6 C7 C2 -5.4(13) . . . . ?
C16 C15 C14 C22 179.8(9) . . . . ?
C16 C15 C14 C13 -2.3(13) . . . . ?
C32 N3 C31 N2 179.4(8) . . . . ?
C32 N3 C31 N4 -0.3(12) . . . . ?
C32 N3 C30 C25 -177.2(11) . . . . ?
C32 N3 C30 C29 1.0(19) . . . . ?
C32 C33 C34 C38 -175.3(9) . . . . ?
C32 C33 C34 C35 0.5(15) . . . . ?
C32 C37 N4 C31 1.8(12) . . . . ?
C32 C37 C36 C35 0.6(17) . . . . ?
C18 C13 C14 C22 178.0(8) . . . . ?
C18 C13 C14 C15 0.3(12) . . . . ?
C30 N3 C31 N2 2.0(11) . . . . ?
C30 N3 C31 N4 -177.7(9) . . . . ?
C30 N3 C32 C33 -1(2) . . . . ?
C30 N3 C32 C37 177.2(11) . . . . ?
C30 C25 C26 C27 -1.4(13) . . . . ?
C30 C29 C28 C27 0.9(14) . . . . ?
C13 N1 C5 C8 2.7(12) . . . . ?
C13 N1 C5 C4 125.7(9) . . . . ?
C13 N1 C5 C6 -120.2(9) . . . . ?
C13 N1 C1 Au1 -3.1(13) . . . . ?
C13 N1 C1 C2 172.4(9) . . . . ?
C13 C18 C19 C21 -120.7(10) . . . . ?
C13 C18 C19 C20 115.8(10) . . . . ?
C13 C18 C17 C16 -1.0(13) . . . . ?
C15 C16 C17 C18 -0.9(14) . . . . ?
C4 C5 C6 C7 65.0(10) . . . . ?
C4 C3 C2 C7 58.5(12) . . . . ?
C4 C3 C2 C10 -179.0(9) . . . . ?
C4 C3 C2 C1 -57.1(11) . . . . ?
C33 C32 C37 N4 176.7(9) . . . . ?
C33 C32 C37 C36 -1.3(15) . . . . ?
C33 C34 C38 F2 -151.0(11) . . . . ?
C33 C34 C38 F3 -24.9(15) . . . . ?
C33 C34 C38 F1 92.8(12) . . . . ?
C33 C34 C35 C36 -1.2(17) . . . . ?
C3 C2 C1 Au1 -121.8(9) . . . . ?
C3 C2 C1 N1 63.1(12) . . . . ?
C6 C5 C4 C3 -59.9(10) . . . . ?
C6 C7 C2 C3 -55.3(12) . . . . ?
C6 C7 C2 C10 178.8(9) . . . . ?
C6 C7 C2 C1 56.7(12) . . . . ?
C37 C32 C33 C34 0.7(14) . . . . ?
C37 C36 C35 C34 0.6(18) . . . . ?
C19 C18 C13 N1 0.3(12) . . . . ?
C19 C18 C13 C14 -178.0(8) . . . . ?
C19 C18 C17 C16 178.3(9) . . . . ?
N4 C37 C36 C35 -177.1(11) . . . . ?
C24 C22 C14 C13 120.8(10) . . . . ?
C24 C22 C14 C15 -61.5(12) . . . . ?
C36 C37 N4 C31 179.6(12) . . . . ?
C7 C2 C1 Au1 122.5(10) . . . . ?
C7 C2 C1 N1 -52.6(13) . . . . ?
C23 C22 C14 C13 -115.0(11) . . . . ?
C23 C22 C14 C15 62.8(12) . . . . ?
C17 C16 C15 C14 2.6(14) . . . . ?
C17 C18 C13 N1 179.6(7) . . . . ?
C17 C18 C13 C14 1.3(12) . . . . ?
C17 C18 C19 C21 60.0(12) . . . . ?
C17 C18 C19 C20 -63.5(11) . . . . ?
C10 C2 C1 Au1 2.1(15) . . . . ?
C10 C2 C1 N1 -173.0(10) . . . . ?
C12 C10 C2 C3 -171.1(10) . . . . ?
C12 C10 C2 C7 -48.6(12) . . . . ?
C12 C10 C2 C1 71.7(13) . . . . ?
C38 C34 C35 C36 174.6(11) . . . . ?
C35 C34 C38 F2 33.0(15) . . . . ?
C35 C34 C38 F3 159.2(11) . . . . ?
C35 C34 C38 F1 -83.2(13) . . . . ?
C1 N1 C5 C8 -179.0(9) . . . . ?
C1 N1 C5 C4 -56.0(11) . . . . ?
C1 N1 C5 C6 58.1(11) . . . . ?
C1 N1 C13 C18 -86.6(11) . . . . ?
C1 N1 C13 C14 91.7(11) . . . . ?
C11 C10 C2 C3 -44.7(15) . . . . ?
C11 C10 C2 C7 77.8(13) . . . . ?
C11 C10 C2 C1 -161.9(11) . . . . ?

loop_
_smtbx_masks_void_nr
_smtbx_masks_void_average_x
_smtbx_masks_void_average_y
_smtbx_masks_void_average_z
_smtbx_masks_void_volume
_smtbx_masks_void_count_electrons
_smtbx_masks_void_content
1 0.000 0.500 0.500 132.3 22.5 ?
2 0.000 0.500 0.000 57.2 0.3 ?
3 0.500 0.000 0.000 132.3 22.5 ?
4 0.500 0.000 0.500 57.2 0.3 ?
